data_7251303
loop_
_publ_author_name
'Mulliri, Kleni'
'Meier, Kris'
'Feuchter, Johanna-Dorothea'
'Javor, Sacha'
'Andrade Meirelles, Matheus'
'Reymond, Jean-Louis'

_publ_section_title
;
 Diversifying the Triquinazine Scaffold of a Janus Kinase Inhibitor
;
_journal_name_full 'RSC Medicinal Chemistry'
_journal_paper_doi 10.1039/D5MD00921A
_journal_year 2025
_chemical_formula_moiety 'C23 H27 N5'
_chemical_formula_sum 'C23 H27 N5'
_chemical_formula_weight 373.49
_space_group_IT_number 2
_space_group_name_Hall '-P 1'
_space_group_name_H-M_alt 'P -1'
_symmetry_cell_setting triclinic
_symmetry_Int_Tables_number 2
_symmetry_space_group_name_Hall '-P 1'
_symmetry_space_group_name_H-M 'P -1'
_atom_sites_solution_hydrogens geom
_atom_sites_solution_primary dual
_audit_update_record
;
2025-08-22 deposited with the CCDC.	2025-11-13 downloaded from the CCDC.
;
_cell_angle_alpha 88.6463(13)
_cell_angle_beta 79.6474(14)
_cell_angle_gamma 84.9350(14)
_cell_formula_units_Z 2
_cell_length_a 7.89197(15)
_cell_length_b 8.29233(13)
_cell_length_c 15.5755(2)
_cell_measurement_reflns_used 17517
_cell_measurement_temperature 173.01(10)
_cell_measurement_theta_max 79.137
_cell_measurement_theta_min 2.874
_cell_volume 998.76(3)
_computing_cell_refinement 'CrysAlisPro 1.171.41.99a (Rigaku OD, 2021)'
_computing_data_collection 'CrysAlisPro 1.171.41.99a (Rigaku OD, 2021)'
_computing_data_reduction 'CrysAlisPro 1.171.41.99a (Rigaku OD, 2021)'
_computing_molecular_graphics 'Olex2 1.3 (Dolomanov et al., 2009)'
_computing_publication_material 'Olex2 1.3 (Dolomanov et al., 2009)'
_computing_structure_refinement 'SHELXL 2018/3 (Sheldrick, 2015)'
_computing_structure_solution 'SHELXT 2018/2 (Sheldrick, 2018)'
_diffrn_ambient_environment N~2~
_diffrn_ambient_temperature 173.01(10)
_diffrn_detector 'Hybrid Pixel Array Detector'
_diffrn_detector_area_resol_mean 10
_diffrn_detector_type HyPix
_diffrn_measured_fraction_theta_full 0.999
_diffrn_measured_fraction_theta_max 0.997
_diffrn_measurement_details
;
        List of Runs (angles in degrees, time in seconds):
  # Type    Start    End  Width  t~exp~   \w     \q     \k     \f   Frames
#--------------------------------------------------------------------------
  1  \w    -82.00 -25.00   0.50    0.35    --  -21.00 149.00-111.00  114
  2  \w    -67.00 -11.00   0.50    0.35    --  -21.00 123.00  84.00  112
  3  \w     33.00  94.00   0.50    0.35    --   47.66-123.00   4.00  122
  4  \w     42.00 110.00   0.50    1.90    --  113.25-123.00   4.00  136
  5  \w     96.00 177.00   0.50    1.90    --  113.25 123.00  84.00  162
  6  \w    -34.00  51.00   0.50    0.35    --  -21.00  45.00-180.00  170
  7  \w    -93.00  -6.00   0.50    0.35    --  -21.00 -57.00-120.00  174
  8  \w     -3.00  34.00   0.50    0.35    --   28.00  94.00-179.58   74
  9  \w     -1.00  27.00   0.50    0.35    --   32.00  98.00  -8.20   56
 10  \w     16.00  43.00   0.50    0.35    --   44.00  88.00-178.87   54
 11  \w    -24.00  70.00   0.50    0.35    --   47.66 -77.00-180.00  188
 12  \w    -27.00  23.00   0.50    0.35    --   47.66 -19.00  90.00  100
 13  \w     25.00 120.00   0.50    0.35    --   47.66  77.00 120.00  190
 14  \w     34.00  95.00   0.50    0.35    --   47.66-125.00 150.00  122
 15  \w     27.00 121.00   0.50    0.35    --   48.00  74.00 -29.08  188
 16  \w     30.00 125.00   0.50    0.35    --   52.00  75.00 -84.71  190
 17  \w     29.00 125.00   0.50    0.35    --   52.00  77.00  67.83  192
 18  \w     29.00 125.00   0.50    0.35    --   52.00  77.00-139.71  192
 19  \w     34.00 129.00   0.50    0.35    --   56.00  75.00   9.30  190
 20  \w     39.00 132.00   0.50    0.35    --   60.00  74.00  58.82  186
 21  \w     38.00 132.00   0.50    0.35    --   60.00  76.00 -28.14  188
 22  \w     39.00 132.00   0.50    0.35    --   60.00  73.00 151.80  186
 23  \w     42.00 137.00   0.50    0.35    --   64.00  76.00 161.87  190
 24  \w     45.00 137.00   0.50    0.35    --   64.00  68.00-115.84  184
 25  \w     41.00 137.00   0.50    0.35    --   64.00  77.00  14.18  192
 26  \w     42.00 137.00   0.50    0.35    --   64.00  75.00 -84.30  190
 27  \w     45.00 140.00   0.50    0.35    --   68.00  77.00 105.41  190
 28  \w     48.00 140.00   0.50    0.35    --   68.00  71.00-179.80  184
 29  \w     47.00 140.00   0.50    0.35    --   68.00  74.00  88.81  186
 30  \w     46.00 140.00   0.50    0.35    --   68.00  75.00-167.60  188
 31  \w     47.00 140.00   0.50    0.35    --   68.00  73.00  28.07  186
 32  \w     46.00 140.00   0.50    0.35    --   68.00  76.00 -97.93  188
 33  \w     62.00 134.00   0.50    0.35    --   76.00  58.00 155.15  144
 34  \w    139.00 173.00   0.50    1.90    --  113.25  77.00-180.00   68
 35  \w     92.00 119.00   0.50    1.90    --  113.25  77.00-180.00   54
 36  \w     67.00 106.00   0.50    1.90    --  113.25 -94.00 150.00   78
 37  \w     98.00 148.00   0.50    1.90    --  113.25  61.00 -90.00  100
 38  \w    130.00 177.00   0.50    1.90    --  113.25  77.00 150.00   94
 39  \w     42.00  67.00   0.50    1.90    --  113.25 -61.00  60.00   50
 40  \w     99.00 150.00   0.50    1.90    --  113.25  61.00-150.00  102
 41  \w     91.00 118.00   0.50    1.90    --  113.25  77.00 120.00   54
 42  \w     93.00 120.00   0.50    1.90    --  113.25  77.00 150.00   54
 43  \w     79.00 107.00   0.50    1.90    --  113.25-125.00-180.00   56
 44  \w     92.00 117.00   0.50    1.90    --  113.25  77.00-150.00   50
 45  \w     42.00  78.00   0.50    1.90    --  113.25-125.00-180.00   72
 46  \w    142.00 174.00   0.50    1.90    --  113.25  61.00-120.00   64
 47  \w     81.00 106.00   0.50    1.90    --  113.25 -94.00-180.00   50
 48  \w    135.00 172.00   0.50    1.90    --  113.25  77.00-150.00   74
 49  \w     91.00 124.00   0.50    1.90    --  113.25  77.00   0.00   66
 50  \w    134.00 170.00   0.50    1.90    --  113.25  77.00   0.00   72
 51  \w     97.00 158.00   0.50    1.90    --  113.25  61.00 -60.00  122
 52  \w    122.00 177.00   0.50    1.90    --  113.25  77.00 120.00  110
 53  \w     91.00 136.00   0.50    1.90    --  113.25  77.00 -60.00   90
 54  \w    146.00 174.00   0.50    1.90    --  113.25  77.00 -60.00   56
 55  \w     93.00 151.00   0.50    1.90    --  113.25  77.00 -90.00  116
 56  \w     97.00 161.00   0.50    1.90    --  113.25  61.00 -30.00  128
 57  \w     91.00 136.00   0.50    1.90    --  113.25  77.00  60.00   90
 58  \w    115.00 169.00   0.50    1.90    --  113.25  45.00 120.00  108
 59  \w     63.00 106.00   0.50    1.90    --  113.25 -94.00-120.00   86
 60  \w     98.00 136.00   0.50    1.90    --  113.25  61.00-120.00   76
 61  \w    152.00 177.00   0.50    1.90    --  113.25  61.00  90.00   50
 62  \w     91.00 138.00   0.50    1.90    --  113.25  77.00-120.00   94
 63  \w     97.00 133.00   0.50    1.90    --  113.25  61.00  90.00   72
 64  \w     71.00 104.00   0.50    1.90    --  113.25 -94.00  30.00   66
 65  \w    130.00 175.00   0.50    1.90    --  113.25  77.00 -30.00   90
 66  \w     42.00  67.00   0.50    1.90    --  113.25 -61.00 120.00   50
 67  \w     91.00 122.00   0.50    1.90    --  113.25  77.00 -30.00   62
 68  \w     42.00  68.00   0.50    1.90    --  113.25 -61.00  90.00   52
 69  \w     42.00  75.00   0.50    1.90    --  113.25 -94.00-180.00   66
 70  \w     45.00  99.00   0.50    1.90    --  113.25 -77.00-180.00  108
 71  \w     45.00  99.00   0.50    1.90    --  113.25 -77.00  60.00  108
 72  \w     98.00 170.00   0.50    1.90    --  113.25  61.00  60.00  144
 73  \w     84.00 111.00   0.50    1.90    --  113.25-125.00  30.00   54
 74  \w     50.00  77.00   0.50    1.90    --  113.25-125.00  30.00   54
 75  \w    132.00 159.00   0.50    1.90    --  113.25  61.00   0.00   54
 76  \w     42.00  67.00   0.50    1.90    --  113.25 -61.00 -60.00   50
 77  \w     43.00  81.00   0.50    1.90    --  113.25-125.00 -30.00   76
 78  \w     97.00 127.00   0.50    1.90    --  113.25  61.00 150.00   60
 79  \w    147.00 174.00   0.50    1.90    --  113.25  61.00  30.00   54
 80  \w    101.00 154.00   0.50    1.90    --  113.25 125.00   0.00  106
 81  \w     44.00  97.00   0.50    1.90    --  113.25 -77.00  30.00  106
 82  \w     91.00 133.00   0.50    1.90    --  113.25  77.00  90.00   84
 83  \w     91.00 124.00   0.50    1.90    --  113.25  77.00  30.00   66
 84  \w     97.00 125.00   0.50    1.90    --  113.25  61.00  30.00   56
 85  \w     74.00 101.00   0.50    1.90    --  113.25 -77.00-120.00   54
 86  \w     47.00  74.00   0.50    1.90    --  113.25 -77.00   0.00   54
 87  \w     42.00  67.00   0.50    1.90    --  113.25 -61.00-120.00   50
 88  \w    100.00 127.00   0.50    1.90    --  113.25  61.00   0.00   54
 89  \w    100.00 157.00   0.50    1.90    --  113.25  61.00-180.00  114
;
_diffrn_measurement_device 'four-circle diffractometer'
_diffrn_measurement_device_type 'XtaLAB Synergy, Dualflex, HyPix'
_diffrn_measurement_method '\w scans'
_diffrn_orient_matrix_type 'CrysAlisPro convention (1999,Acta A55,543-557)'
_diffrn_orient_matrix_UB_11 -0.0676827
_diffrn_orient_matrix_UB_12 0.1276849
_diffrn_orient_matrix_UB_13 0.0710268
_diffrn_orient_matrix_UB_21 0.0410416
_diffrn_orient_matrix_UB_22 -0.1231655
_diffrn_orient_matrix_UB_23 0.0705884
_diffrn_orient_matrix_UB_31 0.1827606
_diffrn_orient_matrix_UB_32 0.0575756
_diffrn_orient_matrix_UB_33 -0.0090923
_diffrn_radiation_monochromator mirror
_diffrn_radiation_probe x-ray
_diffrn_radiation_type 'Cu K\a'
_diffrn_radiation_wavelength 1.54184
_diffrn_reflns_av_R_equivalents 0.0443
_diffrn_reflns_av_unetI/netI 0.0498
_diffrn_reflns_Laue_measured_fraction_full 0.999
_diffrn_reflns_Laue_measured_fraction_max 0.997
_diffrn_reflns_limit_h_max 9
_diffrn_reflns_limit_h_min -8
_diffrn_reflns_limit_k_max 10
_diffrn_reflns_limit_k_min -10
_diffrn_reflns_limit_l_max 19
_diffrn_reflns_limit_l_min -19
_diffrn_reflns_number 29835
_diffrn_reflns_point_group_measured_fraction_full 0.999
_diffrn_reflns_point_group_measured_fraction_max 0.997
_diffrn_reflns_theta_full 67.684
_diffrn_reflns_theta_max 70.855
_diffrn_reflns_theta_min 2.884
_diffrn_source 'micro-focus sealed X-ray tube'
_diffrn_source_type 'PhotonJet (Cu) X-ray Source'
_exptl_absorpt_coefficient_mu 0.591
_exptl_absorpt_correction_T_max 1
_exptl_absorpt_correction_T_min 0.77768
_exptl_absorpt_correction_type multi-scan
_exptl_absorpt_process_details
;
        CrysAlisPro 1.171.41.99a (Rigaku Oxford Diffraction, 2021)
        Empirical absorption correction using spherical harmonics,
        implemented in SCALE3 ABSPACK scaling algorithm.
;
_exptl_crystal_colour colourless
_exptl_crystal_density_diffrn 1.242
_exptl_crystal_description block
_exptl_crystal_F_000 400
_exptl_crystal_size_max 0.2
_exptl_crystal_size_mid 0.166
_exptl_crystal_size_min 0.133
_refine_diff_density_max 0.453
_refine_diff_density_min -0.235
_refine_diff_density_rms 0.049
_refine_ls_extinction_method none
_refine_ls_goodness_of_fit_ref 1.033
_refine_ls_hydrogen_treatment constr
_refine_ls_matrix_type full
_refine_ls_number_parameters 253
_refine_ls_number_reflns 3846
_refine_ls_number_restraints 0
_refine_ls_restrained_S_all 1.033
_refine_ls_R_factor_all 0.0644
_refine_ls_R_factor_gt 0.0604
_refine_ls_shift/su_max 0
_refine_ls_shift/su_mean 0
_refine_ls_structure_factor_coef Fsqd
_refine_ls_weighting_details 'w=1/[\s^2^(Fo^2^)+(0.0977P)^2^+0.5048P] where P=(Fo^2^+2Fc^2^)/3'
_refine_ls_weighting_scheme calc
_refine_ls_wR_factor_gt 0.1707
_refine_ls_wR_factor_ref 0.1744
_reflns_Friedel_coverage 0
_reflns_number_gt 3460
_reflns_number_total 3846
_reflns_threshold_expression 'I > 2\s(I)'
_cod_data_source_file d5md00921a2.cif
_cod_data_source_block 21JLR003_KM-045-F1
_cod_database_code 7251303
_shelx_estimated_absorpt_t_min 0.891
_shelx_estimated_absorpt_t_max 0.926
_oxdiff_exptl_absorpt_empirical_details
;
        Empirical correction (ABSPACK) includes:
        - Absorption correction using spherical harmonics
        - Frame scaling
;
_oxdiff_exptl_absorpt_empirical_full_max 2.105
_oxdiff_exptl_absorpt_empirical_full_min 0.616
_shelx_shelxl_version_number 2018/3
_olex2_refinement_description
;
        1. Fixed Uiso
 At 1.2 times of:
  All C(H) groups, All C(H,H) groups, All N(H) groups
        2.a Ternary CH refined with riding coordinates:
 C11(H11), C14(H14)
        2.b Secondary CH2 refined with riding coordinates:
 C17(H17A,H17B), C12(H12A,H12B), C9(H9A,H9B), C7(H7A,H7B), C8(H8A,H8B),
 C16(H16A,H16B), C13(H13A,H13B), C15(H15A,H15B)
        2.c Aromatic/amide H refined with riding coordinates:
 N1(H1), C1(H1A), C2(H2), C5(H5), C23(H23), C19(H19), C22(H22), C20(H20),
 C21(H21)
;

loop_
_symmetry_equiv_pos_as_xyz
'x, y, z'
'-x, -y, -z'

loop_
_atom_site_label
_atom_site_type_symbol
_atom_site_fract_x
_atom_site_fract_y
_atom_site_fract_z
_atom_site_U_iso_or_equiv
_atom_site_adp_type
_atom_site_occupancy
_atom_site_site_symmetry_order
_atom_site_calc_flag
_atom_site_refinement_flags_posn
_atom_site_refinement_flags_adp
_atom_site_refinement_flags_occupancy
_atom_site_disorder_assembly
_atom_site_disorder_group
N2 N 0.67678(19) 0.11897(19) 0.03455(11) 0.0388(4) Uani 1 1 d . . . . .
N3 N 0.82751(19) 0.3319(2) 0.07942(11) 0.0409(4) Uani 1 1 d . . . . .
N1 N 0.36866(19) 0.17696(19) 0.05930(10) 0.0376(4) Uani 1 1 d . . . . .
H1 H 0.342154 0.087622 0.037351 0.045 Uiso 1 1 calc R U . . .
N4 N 0.6978(2) 0.5681(2) 0.14728(11) 0.0407(4) Uani 1 1 d . . . . .
N5 N 0.3615(2) 0.7783(2) 0.39357(11) 0.0435(4) Uani 1 1 d . . . . .
C4 C 0.5301(2) 0.2129(2) 0.06594(11) 0.0348(4) Uani 1 1 d . . . . .
C6 C 0.6799(2) 0.4235(2) 0.11172(12) 0.0359(4) Uani 1 1 d . . . . .
C3 C 0.5195(2) 0.3647(2) 0.10526(11) 0.0348(4) Uani 1 1 d . . . . .
C1 C 0.2531(2) 0.3040(2) 0.09273(13) 0.0399(4) Uani 1 1 d . . . . .
H1A H 0.131563 0.309224 0.095436 0.048 Uiso 1 1 calc R U . . .
C2 C 0.3392(2) 0.4203(2) 0.12110(13) 0.0398(4) Uani 1 1 d . . . . .
H2 H 0.289564 0.52024 0.146772 0.048 Uiso 1 1 calc R U . . .
C18 C 0.1273(3) 0.8158(3) 0.52079(14) 0.0480(5) Uani 1 1 d . . . . .
C10 C 0.6134(2) 0.7290(2) 0.28484(13) 0.0413(4) Uani 1 1 d . . . . .
C11 C 0.5556(2) 0.6597(2) 0.20479(12) 0.0397(4) Uani 1 1 d . . . . .
H11 H 0.465481 0.583711 0.226583 0.048 Uiso 1 1 calc R U . . .
C5 C 0.8161(2) 0.1897(2) 0.04410(13) 0.0414(4) Uani 1 1 d . . . . .
H5 H 0.923338 0.130372 0.022647 0.05 Uiso 1 1 calc R U . . .
C14 C 0.4633(3) 0.8558(2) 0.31958(13) 0.0433(5) Uani 1 1 d . . . . .
H14 H 0.509251 0.954831 0.338866 0.052 Uiso 1 1 calc R U . . .
C17 C 0.2458(3) 0.8957(3) 0.44979(15) 0.0494(5) Uani 1 1 d . . . . .
H17A H 0.175881 0.963953 0.413794 0.059 Uiso 1 1 calc R U . . .
H17B H 0.315827 0.967259 0.476297 0.059 Uiso 1 1 calc R U . . .
C12 C 0.4670(3) 0.8074(3) 0.16513(13) 0.0458(5) Uani 1 1 d . . . . .
H12A H 0.390316 0.774223 0.126139 0.055 Uiso 1 1 calc R U . . .
H12B H 0.553281 0.875371 0.131581 0.055 Uiso 1 1 calc R U . . .
C9 C 0.7843(3) 0.8071(3) 0.25973(14) 0.0464(5) Uani 1 1 d . . . . .
H9A H 0.765022 0.908179 0.226462 0.056 Uiso 1 1 calc R U . . .
H9B H 0.825255 0.835753 0.313421 0.056 Uiso 1 1 calc R U . . .
C7 C 0.8595(2) 0.6463(3) 0.12454(14) 0.0469(5) Uani 1 1 d . . . . .
H7A H 0.840699 0.743709 0.088343 0.056 Uiso 1 1 calc R U . . .
H7B H 0.948494 0.570955 0.089627 0.056 Uiso 1 1 calc R U . . .
C23 C -0.0047(3) 0.7309(3) 0.50143(16) 0.0545(5) Uani 1 1 d . . . . .
H23 H -0.017061 0.719986 0.442337 0.065 Uiso 1 1 calc R U . . .
C8 C 0.9230(3) 0.6941(3) 0.20470(16) 0.0513(5) Uani 1 1 d . . . . .
H8A H 1.030264 0.749586 0.187679 0.062 Uiso 1 1 calc R U . . .
H8B H 0.949714 0.596351 0.23919 0.062 Uiso 1 1 calc R U . . .
C16 C 0.6145(3) 0.6051(3) 0.36151(14) 0.0500(5) Uani 1 1 d . . . . .
H16A H 0.5726 0.501578 0.347373 0.06 Uiso 1 1 calc R U . . .
H16B H 0.731905 0.583745 0.37553 0.06 Uiso 1 1 calc R U . . .
C13 C 0.3623(3) 0.8985(3) 0.24459(14) 0.0520(5) Uani 1 1 d . . . . .
H13A H 0.244084 0.862639 0.258975 0.062 Uiso 1 1 calc R U . . .
H13B H 0.354181 1.016667 0.23334 0.062 Uiso 1 1 calc R U . . .
C15 C 0.4909(3) 0.6898(3) 0.43681(15) 0.0527(5) Uani 1 1 d . . . . .
H15A H 0.437736 0.610333 0.479495 0.063 Uiso 1 1 calc R U . . .
H15B H 0.551095 0.764536 0.467169 0.063 Uiso 1 1 calc R U . . .
C19 C 0.1427(3) 0.8268(3) 0.60856(16) 0.0592(6) Uani 1 1 d . . . . .
H19 H 0.233895 0.88172 0.623519 0.071 Uiso 1 1 calc R U . . .
C22 C -0.1186(3) 0.6618(3) 0.56709(18) 0.0637(6) Uani 1 1 d . . . . .
H22 H -0.207773 0.603179 0.552867 0.076 Uiso 1 1 calc R U . . .
C20 C 0.0278(4) 0.7591(3) 0.67345(17) 0.0699(7) Uani 1 1 d . . . . .
H20 H 0.039215 0.768992 0.732744 0.084 Uiso 1 1 calc R U . . .
C21 C -0.1028(4) 0.6779(3) 0.65307(18) 0.0683(7) Uani 1 1 d . . . . .
H21 H -0.182598 0.632451 0.698166 0.082 Uiso 1 1 calc R U . . .

loop_
_atom_site_aniso_label
_atom_site_aniso_U_11
_atom_site_aniso_U_22
_atom_site_aniso_U_33
_atom_site_aniso_U_23
_atom_site_aniso_U_13
_atom_site_aniso_U_12
N2 0.0277(8) 0.0402(8) 0.0476(9) -0.0104(7) -0.0030(6) -0.0023(6)
N3 0.0253(7) 0.0454(9) 0.0509(9) -0.0135(7) -0.0013(6) -0.0043(6)
N1 0.0264(7) 0.0417(8) 0.0448(8) -0.0111(7) -0.0037(6) -0.0060(6)
N4 0.0285(8) 0.0451(9) 0.0461(9) -0.0165(7) 0.0040(6) -0.0076(6)
N5 0.0427(9) 0.0405(8) 0.0444(9) -0.0085(7) -0.0023(7) 0.0036(7)
C4 0.0268(8) 0.0407(9) 0.0361(9) -0.0046(7) -0.0022(7) -0.0048(7)
C6 0.0277(8) 0.0425(10) 0.0363(9) -0.0073(7) -0.0003(7) -0.0048(7)
C3 0.0266(9) 0.0404(9) 0.0364(9) -0.0067(7) -0.0015(7) -0.0039(7)
C1 0.0239(8) 0.0505(11) 0.0445(10) -0.0088(8) -0.0026(7) -0.0037(7)
C2 0.0266(9) 0.0449(10) 0.0462(10) -0.0123(8) -0.0009(7) -0.0012(7)
C18 0.0449(11) 0.0431(10) 0.0517(12) -0.0136(9) -0.0004(9) 0.0070(8)
C10 0.0356(10) 0.0409(10) 0.0463(10) -0.0132(8) -0.0039(8) -0.0004(8)
C11 0.0301(9) 0.0452(10) 0.0419(10) -0.0103(8) 0.0004(7) -0.0051(7)
C5 0.0264(9) 0.0450(10) 0.0511(11) -0.0122(8) -0.0011(8) -0.0020(7)
C14 0.0395(10) 0.0403(10) 0.0485(11) -0.0117(8) -0.0032(8) -0.0012(8)
C17 0.0467(12) 0.0442(11) 0.0529(12) -0.0147(9) 0.0013(9) 0.0039(9)
C12 0.0376(10) 0.0538(12) 0.0441(11) -0.0002(9) -0.0041(8) -0.0005(8)
C9 0.0364(10) 0.0476(11) 0.0554(12) -0.0190(9) -0.0065(9) -0.0040(8)
C7 0.0317(10) 0.0503(11) 0.0561(12) -0.0158(9) 0.0044(8) -0.0113(8)
C23 0.0523(13) 0.0547(12) 0.0548(13) -0.0105(10) -0.0077(10) 0.0026(10)
C8 0.0322(10) 0.0541(12) 0.0673(14) -0.0198(10) -0.0056(9) -0.0043(9)
C16 0.0483(12) 0.0525(12) 0.0475(11) -0.0057(9) -0.0087(9) 0.0079(9)
C13 0.0456(12) 0.0588(13) 0.0482(12) -0.0019(10) -0.0052(9) 0.0093(10)
C15 0.0544(13) 0.0546(12) 0.0464(11) -0.0036(9) -0.0077(9) 0.0084(10)
C19 0.0613(14) 0.0594(13) 0.0556(13) -0.0184(11) -0.0083(11) 0.0029(11)
C22 0.0558(14) 0.0594(14) 0.0726(16) -0.0023(12) -0.0028(12) -0.0035(11)
C20 0.0821(19) 0.0724(16) 0.0483(13) -0.0076(12) 0.0004(12) 0.0086(14)
C21 0.0691(17) 0.0642(15) 0.0615(15) 0.0046(12) 0.0098(13) 0.0043(13)

loop_
_atom_type_symbol
_atom_type_description
_atom_type_scat_dispersion_real
_atom_type_scat_dispersion_imag
_atom_type_scat_source
C C 0.0181 0.0091 'International Tables Vol C Tables 4.2.6.8 and 6.1.1.4'
H H 0 0 'International Tables Vol C Tables 4.2.6.8 and 6.1.1.4'
N N 0.0311 0.018 'International Tables Vol C Tables 4.2.6.8 and 6.1.1.4'

loop_
_exptl_crystal_face_index_h
_exptl_crystal_face_index_k
_exptl_crystal_face_index_l
_exptl_crystal_face_perp_dist
0 -1 -1 0.0985
-1 1 1 0.0925
1 -1 -1 0.1007
-1 0 1 0.0661
1 0 -1 0.0805
0 0 -1 0.0667
0 0 1 0.0667
1 0 1 0.0922
-1 0 -1 0.084
-1 -1 1 0.0795
1 1 -1 0.0928
0 1 -1 0.0934
0 -1 1 0.1144
1 1 0 0.0885
-1 -1 0 0.0885
1 -1 1 0.0992
-1 1 -1 0.0909
0 -1 0 0.1045
0 1 0 0.0893
1 0 0 0.072
-1 1 0 0.0966
-1 0 0 0.0802
4 2 7 0.0861
3 1 -7 0.0731
-2 -1 -10 0.081

loop_
_geom_angle_atom_site_label_1
_geom_angle_atom_site_label_2
_geom_angle_atom_site_label_3
_geom_angle
_geom_angle_site_symmetry_1
_geom_angle_site_symmetry_3
_geom_angle_publ_flag
C5 N2 C4 111.32(15) . . ?
C5 N3 C6 118.84(16) . . ?
C4 N1 H1 125.8 . . ?
C4 N1 C1 108.44(15) . . ?
C1 N1 H1 125.8 . . ?
C6 N4 C11 122.87(15) . . ?
C6 N4 C7 120.77(15) . . ?
C7 N4 C11 116.22(15) . . ?
C14 N5 C17 112.02(16) . . ?
C14 N5 C15 103.82(16) . . ?
C15 N5 C17 113.74(17) . . ?
N2 C4 C3 126.53(16) . . ?
N1 C4 N2 124.42(16) . . ?
N1 C4 C3 108.95(15) . . ?
N3 C6 N4 116.82(16) . . ?
N3 C6 C3 118.51(16) . . ?
N4 C6 C3 124.66(16) . . ?
C4 C3 C6 115.50(16) . . ?
C4 C3 C2 105.63(15) . . ?
C6 C3 C2 138.62(17) . . ?
N1 C1 H1A 125.2 . . ?
C2 C1 N1 109.63(16) . . ?
C2 C1 H1A 125.2 . . ?
C3 C2 H2 126.3 . . ?
C1 C2 C3 107.34(16) . . ?
C1 C2 H2 126.3 . . ?
C23 C18 C17 120.6(2) . . ?
C23 C18 C19 117.8(2) . . ?
C19 C18 C17 121.6(2) . . ?
C11 C10 C16 113.21(17) . . ?
C14 C10 C11 103.10(15) . . ?
C14 C10 C16 103.79(16) . . ?
C9 C10 C11 111.84(16) . . ?
C9 C10 C14 111.34(16) . . ?
C9 C10 C16 112.83(18) . . ?
N4 C11 C10 112.65(15) . . ?
N4 C11 H11 107.8 . . ?
N4 C11 C12 117.00(16) . . ?
C10 C11 H11 107.8 . . ?
C12 C11 C10 103.48(16) . . ?
C12 C11 H11 107.8 . . ?
N2 C5 N3 129.28(17) . . ?
N2 C5 H5 115.4 . . ?
N3 C5 H5 115.4 . . ?
N5 C14 C10 105.26(16) . . ?
N5 C14 H14 110.2 . . ?
N5 C14 C13 113.15(17) . . ?
C10 C14 H14 110.2 . . ?
C10 C14 C13 107.57(16) . . ?
C13 C14 H14 110.2 . . ?
N5 C17 C18 112.36(17) . . ?
N5 C17 H17A 109.1 . . ?
N5 C17 H17B 109.1 . . ?
C18 C17 H17A 109.1 . . ?
C18 C17 H17B 109.1 . . ?
H17A C17 H17B 107.9 . . ?
C11 C12 H12A 111 . . ?
C11 C12 H12B 111 . . ?
C11 C12 C13 103.89(16) . . ?
H12A C12 H12B 109 . . ?
C13 C12 H12A 111 . . ?
C13 C12 H12B 111 . . ?
C10 C9 H9A 109.3 . . ?
C10 C9 H9B 109.3 . . ?
H9A C9 H9B 107.9 . . ?
C8 C9 C10 111.80(16) . . ?
C8 C9 H9A 109.3 . . ?
C8 C9 H9B 109.3 . . ?
N4 C7 H7A 109.4 . . ?
N4 C7 H7B 109.4 . . ?
N4 C7 C8 111.29(17) . . ?
H7A C7 H7B 108 . . ?
C8 C7 H7A 109.4 . . ?
C8 C7 H7B 109.4 . . ?
C18 C23 H23 119.6 . . ?
C22 C23 C18 120.8(2) . . ?
C22 C23 H23 119.6 . . ?
C9 C8 H8A 109.8 . . ?
C9 C8 H8B 109.8 . . ?
C7 C8 C9 109.47(17) . . ?
C7 C8 H8A 109.8 . . ?
C7 C8 H8B 109.8 . . ?
H8A C8 H8B 108.2 . . ?
C10 C16 H16A 111.1 . . ?
C10 C16 H16B 111.1 . . ?
H16A C16 H16B 109.1 . . ?
C15 C16 C10 103.22(17) . . ?
C15 C16 H16A 111.1 . . ?
C15 C16 H16B 111.1 . . ?
C14 C13 H13A 110.7 . . ?
C14 C13 H13B 110.7 . . ?
C12 C13 C14 105.00(16) . . ?
C12 C13 H13A 110.7 . . ?
C12 C13 H13B 110.7 . . ?
H13A C13 H13B 108.8 . . ?
N5 C15 C16 103.17(17) . . ?
N5 C15 H15A 111.1 . . ?
N5 C15 H15B 111.1 . . ?
C16 C15 H15A 111.1 . . ?
C16 C15 H15B 111.1 . . ?
H15A C15 H15B 109.1 . . ?
C18 C19 H19 119.5 . . ?
C20 C19 C18 120.9(3) . . ?
C20 C19 H19 119.5 . . ?
C23 C22 H22 119.9 . . ?
C21 C22 C23 120.1(3) . . ?
C21 C22 H22 119.9 . . ?
C19 C20 H20 119.8 . . ?
C21 C20 C19 120.3(3) . . ?
C21 C20 H20 119.8 . . ?
C22 C21 H21 120 . . ?
C20 C21 C22 120.0(2) . . ?
C20 C21 H21 120 . . ?

loop_
_geom_bond_atom_site_label_1
_geom_bond_atom_site_label_2
_geom_bond_distance
_geom_bond_site_symmetry_2
_geom_bond_publ_flag
N2 C4 1.357(2) . ?
N2 C5 1.324(2) . ?
N3 C6 1.356(2) . ?
N3 C5 1.329(3) . ?
N1 H1 0.88 . ?
N1 C4 1.356(2) . ?
N1 C1 1.378(2) . ?
N4 C6 1.361(2) . ?
N4 C11 1.469(2) . ?
N4 C7 1.466(2) . ?
N5 C14 1.452(3) . ?
N5 C17 1.464(2) . ?
N5 C15 1.458(3) . ?
C4 C3 1.402(3) . ?
C6 C3 1.417(2) . ?
C3 C2 1.436(2) . ?
C1 H1A 0.95 . ?
C1 C2 1.353(3) . ?
C2 H2 0.95 . ?
C18 C17 1.497(3) . ?
C18 C23 1.387(3) . ?
C18 C19 1.400(3) . ?
C10 C11 1.542(3) . ?
C10 C14 1.542(3) . ?
C10 C9 1.531(3) . ?
C10 C16 1.558(3) . ?
C11 H11 1 . ?
C11 C12 1.530(3) . ?
C5 H5 0.95 . ?
C14 H14 1 . ?
C14 C13 1.546(3) . ?
C17 H17A 0.99 . ?
C17 H17B 0.99 . ?
C12 H12A 0.99 . ?
C12 H12B 0.99 . ?
C12 C13 1.533(3) . ?
C9 H9A 0.99 . ?
C9 H9B 0.99 . ?
C9 C8 1.526(3) . ?
C7 H7A 0.99 . ?
C7 H7B 0.99 . ?
C7 C8 1.500(3) . ?
C23 H23 0.95 . ?
C23 C22 1.384(4) . ?
C8 H8A 0.99 . ?
C8 H8B 0.99 . ?
C16 H16A 0.99 . ?
C16 H16B 0.99 . ?
C16 C15 1.525(3) . ?
C13 H13A 0.99 . ?
C13 H13B 0.99 . ?
C15 H15A 0.99 . ?
C15 H15B 0.99 . ?
C19 H19 0.95 . ?
C19 C20 1.376(4) . ?
C22 H22 0.95 . ?
C22 C21 1.378(4) . ?
C20 H20 0.95 . ?
C20 C21 1.366(4) . ?
C21 H21 0.95 . ?

loop_
_geom_hbond_atom_site_label_D
_geom_hbond_atom_site_label_H
_geom_hbond_atom_site_label_A
_geom_hbond_distance_DH
_geom_hbond_distance_HA
_geom_hbond_distance_DA
_geom_hbond_angle_DHA
_geom_hbond_site_symmetry_A
_geom_hbond_publ_flag
C1 H1A N3 0.95 2.45 3.390(2) 171.6 1_455 yes

loop_
_geom_torsion_atom_site_label_1
_geom_torsion_atom_site_label_2
_geom_torsion_atom_site_label_3
_geom_torsion_atom_site_label_4
_geom_torsion
_geom_torsion_site_symmetry_1
_geom_torsion_site_symmetry_2
_geom_torsion_site_symmetry_3
_geom_torsion_site_symmetry_4
_geom_torsion_publ_flag
N2 C4 C3 C6 0.3(3) . . . . ?
N2 C4 C3 C2 175.70(18) . . . . ?
N3 C6 C3 C4 0.7(3) . . . . ?
N3 C6 C3 C2 -172.6(2) . . . . ?
N1 C4 C3 C6 -176.21(16) . . . . ?
N1 C4 C3 C2 -0.8(2) . . . . ?
N1 C1 C2 C3 -0.2(2) . . . . ?
N4 C6 C3 C4 179.72(17) . . . . ?
N4 C6 C3 C2 6.4(4) . . . . ?
N4 C11 C12 C13 -165.80(17) . . . . ?
N4 C7 C8 C9 -57.7(2) . . . . ?
N5 C14 C13 C12 -121.16(18) . . . . ?
C4 N2 C5 N3 0.8(3) . . . . ?
C4 N1 C1 C2 -0.4(2) . . . . ?
C4 C3 C2 C1 0.6(2) . . . . ?
C6 N3 C5 N2 0.2(3) . . . . ?
C6 N4 C11 C10 136.53(19) . . . . ?
C6 N4 C11 C12 -103.7(2) . . . . ?
C6 N4 C7 C8 -129.4(2) . . . . ?
C6 C3 C2 C1 174.3(2) . . . . ?
C1 N1 C4 N2 -175.87(17) . . . . ?
C1 N1 C4 C3 0.7(2) . . . . ?
C18 C23 C22 C21 0.5(4) . . . . ?
C18 C19 C20 C21 0.9(4) . . . . ?
C10 C11 C12 C13 -41.3(2) . . . . ?
C10 C14 C13 C12 -5.3(2) . . . . ?
C10 C9 C8 C7 57.2(2) . . . . ?
C10 C16 C15 N5 34.4(2) . . . . ?
C11 N4 C6 N3 -163.23(17) . . . . ?
C11 N4 C6 C3 17.7(3) . . . . ?
C11 N4 C7 C8 54.7(2) . . . . ?
C11 C10 C14 N5 101.29(17) . . . . ?
C11 C10 C14 C13 -19.6(2) . . . . ?
C11 C10 C9 C8 -50.9(2) . . . . ?
C11 C10 C16 C15 -121.59(18) . . . . ?
C11 C12 C13 C14 28.5(2) . . . . ?
C5 N2 C4 N1 175.03(18) . . . . ?
C5 N2 C4 C3 -1.0(3) . . . . ?
C5 N3 C6 N4 179.98(18) . . . . ?
C5 N3 C6 C3 -0.9(3) . . . . ?
C14 N5 C17 C18 173.96(18) . . . . ?
C14 N5 C15 C16 -46.6(2) . . . . ?
C14 C10 C11 N4 164.59(16) . . . . ?
C14 C10 C11 C12 37.29(18) . . . . ?
C14 C10 C9 C8 -165.63(18) . . . . ?
C14 C10 C16 C15 -10.5(2) . . . . ?
C17 N5 C14 C10 162.75(17) . . . . ?
C17 N5 C14 C13 -80.1(2) . . . . ?
C17 N5 C15 C16 -168.59(18) . . . . ?
C17 C18 C23 C22 -177.6(2) . . . . ?
C17 C18 C19 C20 176.9(2) . . . . ?
C9 C10 C11 N4 44.9(2) . . . . ?
C9 C10 C11 C12 -82.43(18) . . . . ?
C9 C10 C14 N5 -138.65(17) . . . . ?
C9 C10 C14 C13 100.4(2) . . . . ?
C9 C10 C16 C15 110.12(19) . . . . ?
C7 N4 C6 N3 21.2(3) . . . . ?
C7 N4 C6 C3 -157.88(19) . . . . ?
C7 N4 C11 C10 -47.7(2) . . . . ?
C7 N4 C11 C12 72.1(2) . . . . ?
C23 C18 C17 N5 -69.7(3) . . . . ?
C23 C18 C19 C20 -1.7(3) . . . . ?
C23 C22 C21 C20 -1.4(4) . . . . ?
C16 C10 C11 N4 -83.9(2) . . . . ?
C16 C10 C11 C12 148.76(16) . . . . ?
C16 C10 C14 N5 -17.0(2) . . . . ?
C16 C10 C14 C13 -137.91(18) . . . . ?
C16 C10 C9 C8 78.1(2) . . . . ?
C15 N5 C14 C10 39.61(19) . . . . ?
C15 N5 C14 C13 156.80(18) . . . . ?
C15 N5 C17 C18 -68.7(2) . . . . ?
C19 C18 C17 N5 111.7(2) . . . . ?
C19 C18 C23 C22 1.0(3) . . . . ?
C19 C20 C21 C22 0.7(4) . . . . ?

loop_
_exptl_oxdiff_crystal_face_indexfrac_h
_exptl_oxdiff_crystal_face_indexfrac_k
_exptl_oxdiff_crystal_face_indexfrac_l
_exptl_oxdiff_crystal_face_x
_exptl_oxdiff_crystal_face_y
_exptl_oxdiff_crystal_face_z
0.0002 -0.999 -1.0036 -0.1988 0.0522 -0.0484
-1.0001 0.998 1.0046 0.2665 -0.0931 -0.1344
1.0001 -0.998 -1.0046 -0.2665 0.0931 0.1344
-0.9994 -0.0017 1.0018 0.1386 0.0299 -0.1919
0.9994 0.0017 -1.0018 -0.1386 -0.0299 0.1919
-0.0005 0.0007 -1.0008 -0.071 -0.0708 0.009
0.0005 -0.0007 1.0008 0.071 0.0708 -0.009
1.0004 0.0003 0.9998 0.0033 0.1116 0.1738
-1.0004 -0.0003 -0.9998 -0.0033 -0.1116 -0.1738
-0.9987 -1.0015 0.999 0.0107 0.1529 -0.2493
0.9987 1.0015 -0.999 -0.0107 -0.1529 0.2493
-0.0012 1.0005 -0.998 0.0569 -0.1937 0.0665
0.0012 -1.0005 0.998 -0.0569 0.1937 -0.0665
0.9992 1.0007 0.0018 0.0603 -0.0821 0.2402
-0.9992 -1.0007 -0.0018 -0.0603 0.0821 -0.2402
1.0011 -0.9995 0.997 -0.1246 0.2346 0.1164
-1.0011 0.9995 -0.997 0.1246 -0.2346 -0.1164
0.0007 -0.9997 -0.0028 -0.1279 0.123 -0.0574
-0.0007 0.9997 0.0028 0.1279 -0.123 0.0574
0.9999 0.001 -0.001 -0.0676 0.0408 0.1828
-1.0006 0.9987 0.0038 0.1955 -0.1638 -0.1254
-0.9999 -0.001 0.001 0.0676 -0.0408 -0.1828
4.1718 1.9273 6.5172 0.4266 0.3939 0.8142
3.0072 1.2414 -6.7703 -0.5259 -0.5074 0.6826
-2.345 -1.1588 -9.5136 -0.665 -0.6251 -0.4088
